data_4305308
loop_
_publ_author_name
'Tomoyuki Akutagawa'
'Daisuke Sato'
'Hiroyuki Koshinaka'
'Masaaki Aonuma'
'Shin-ichiro Noro'
'Sadamu Takeda'
'Takayoshi Nakamura'

_publ_contact_author_email takuta@es.hokudai.ac.jp
_publ_contact_author_fax +81-11-706-4972
_publ_contact_author_name 'Tomoyuki Akutagawa'
_publ_contact_author_phone +81-11-706-2884
_publ_section_title
;
Solid-State Molecular Rotators of Anilinium and Adamantylammonium in
[Ni(dmit)2]- Salts with Diverse Magnetic Properties
;
_journal_name_full 'Inorganic Chemistry'
_journal_page_first 5951
_journal_page_last 5962
_journal_paper_doi 10.1021/ic800271m
_journal_volume 47
_journal_year 2008
_chemical_formula_moiety 'C36 H54 N Ni O6 S10 '
_chemical_formula_sum 'C36 H54 N Ni O6 S10'
_chemical_formula_weight 976.13
_space_group_IT_number 14
_symmetry_cell_setting monoclinic
_symmetry_Int_Tables_number 14
_symmetry_space_group_name_Hall '-P 2yn'
_symmetry_space_group_name_H-M 'P 1 21/n 1'
_cell_angle_alpha 90.0000
_cell_angle_beta 92.027(8)
_cell_angle_gamma 90.0000
_cell_formula_units_Z 4
_cell_length_a 13.770(3)
_cell_length_b 15.988(4)
_cell_length_c 19.762(5)
_cell_measurement_reflns_used 30726
_cell_measurement_temperature 123.1
_cell_measurement_theta_max 27.5
_cell_measurement_theta_min 3.1
_cell_volume 4348.0(18)
_computing_cell_refinement PROCESS-AUTO
_computing_data_collection PROCESS-AUTO
_computing_data_reduction CrystalStructure
_computing_publication_material 'CrystalStructure 3.8'
_computing_structure_refinement CRYSTALS
_computing_structure_solution SIR92
_diffrn_detector_area_resol_mean 10.00
_diffrn_measured_fraction_theta_full 0.997
_diffrn_measured_fraction_theta_max 0.997
_diffrn_measurement_device_type 'Rigaku RAXIS-RAPID'
_diffrn_measurement_method \w
_diffrn_radiation_type 'Mo K\a'
_diffrn_radiation_wavelength 0.71075
_diffrn_reflns_av_R_equivalents 0.046
_diffrn_reflns_limit_h_max 16
_diffrn_reflns_limit_h_min -17
_diffrn_reflns_limit_k_max 20
_diffrn_reflns_limit_k_min -20
_diffrn_reflns_limit_l_max 25
_diffrn_reflns_limit_l_min -25
_diffrn_reflns_number 41918
_diffrn_reflns_theta_full 27.49
_diffrn_reflns_theta_max 27.49
_exptl_absorpt_coefficient_mu 0.971
_exptl_absorpt_correction_T_max 0.907
_exptl_absorpt_correction_T_min 0.541
_exptl_absorpt_correction_type multi-scan
_exptl_absorpt_process_details
;
    Higashi, T. (1995). Program for Absorption Correction.
    Rigaku Corporation, Tokyo, Japan.
;
_exptl_crystal_colour black
_exptl_crystal_density_diffrn 1.491
_exptl_crystal_density_method 'not measured'
_exptl_crystal_description block
_exptl_crystal_F_000 2052.00
_exptl_crystal_size_max 0.50
_exptl_crystal_size_mid 0.20
_exptl_crystal_size_min 0.10
_refine_diff_density_max 0.83
_refine_diff_density_min -0.45
_refine_ls_extinction_method none
_refine_ls_goodness_of_fit_ref 0.944
_refine_ls_hydrogen_treatment refall
_refine_ls_number_parameters 691
_refine_ls_number_reflns 6602
_refine_ls_R_factor_gt 0.0364
_refine_ls_shift/su_max 0.0270
_refine_ls_structure_factor_coef Fsqd
_refine_ls_weighting_details
;
    Chebychev polynomial with 3 parameters (Carruthers & Watkin, 1979)
    1134.7400    1562.6900    446.9790
;
_refine_ls_weighting_scheme calc
_refine_ls_wR_factor_ref 0.0683
_reflns_number_gt 6022
_reflns_number_total 9935
_reflns_threshold_expression F^2^>2.0\s(F^2^)
_cod_data_source_file ic800271m-file004_4.cif
_cod_data_source_block '_salt_4'
_cod_original_cell_volume 4347.9(17)
_cod_original_formula_sum 'C36 H54 N Ni O6 S10 '
_cod_database_code 4305308

loop_
_symmetry_equiv_pos_site_id
_symmetry_equiv_pos_as_xyz
1 +X,+Y,+Z
2 1/2-X,1/2+Y,1/2-Z
3 -X,-Y,-Z
4 1/2+X,1/2-Y,1/2+Z

loop_
_atom_site_label
_atom_site_type_symbol
_atom_site_fract_x
_atom_site_fract_y
_atom_site_fract_z
_atom_site_U_iso_or_equiv
_atom_site_adp_type
_atom_site_occupancy
_atom_site_symmetry_multiplicity
_atom_site_calc_flag
_atom_site_refinement_flags
_atom_site_disorder_assembly
_atom_site_disorder_group
Ni(1) Ni 0.27298(3) -0.03013(3) 0.02901(2) 0.02478(9) Uani 1.00 1 d . . .
S(1) S 0.51517(7) -0.01063(8) 0.35092(4) 0.0503(2) Uani 1.00 1 d . . .
S(2) S 0.34063(6) -0.05454(6) 0.26499(4) 0.0375(2) Uani 1.00 1 d . . .
S(3) S 0.51677(5) -0.00207(6) 0.20194(4) 0.03175(19) Uani 1.00 1 d . . .
S(4) S 0.23043(6) -0.06642(6) 0.12926(4) 0.0371(2) Uani 1.00 1 d . . .
S(5) S 0.42056(5) -0.00558(5) 0.06230(4) 0.02889(18) Uani 1.00 1 d . . .
S(6) S 0.12187(5) -0.03921(6) -0.00154(4) 0.0373(2) Uani 1.00 1 d . . .
S(7) S 0.31704(5) -0.00025(6) -0.07217(4) 0.0337(2) Uani 1.00 1 d . . .
S(8) S 0.01811(6) -0.01172(6) -0.13811(4) 0.0360(2) Uani 1.00 1 d . . .
S(9) S 0.19833(6) 0.01791(5) -0.20399(4) 0.0307(2) Uani 1.00 1 d . . .
S(10) S 0.01195(7) 0.03118(7) -0.28448(4) 0.0447(2) Uani 1.00 1 d . . .
C(1) C 0.4601(2) -0.0216(2) 0.27691(16) 0.0320(8) Uani 1.00 1 d . . .
C(2) C 0.3346(2) -0.0480(2) 0.17686(14) 0.0279(7) Uani 1.00 1 d . . .
C(3) C 0.4173(2) -0.02237(19) 0.14742(14) 0.0246(7) Uani 1.00 1 d . . .
C(4) C 0.1234(2) -0.0174(2) -0.08664(14) 0.0270(7) Uani 1.00 1 d . . .
C(5) C 0.2079(2) -0.00129(19) -0.11721(14) 0.0250(7) Uani 1.00 1 d . . .
C(6) C 0.0725(2) 0.0129(2) -0.21300(15) 0.0303(8) Uani 1.00 1 d . . .
O(1) O 0.84463(16) 0.19735(15) 0.33701(12) 0.0363(6) Uani 1.00 1 d . . .
O(2) O 0.95935(16) 0.23553(15) 0.46114(11) 0.0356(6) Uani 1.00 1 d . . .
O(3) O 0.86439(16) 0.26963(16) 0.58347(12) 0.0387(6) Uani 1.00 1 d . . .
O(4) O 0.67942(16) 0.23507(17) 0.61837(12) 0.0434(7) Uani 1.00 1 d . . .
O(5) O 0.56247(17) 0.23622(17) 0.49150(12) 0.0446(7) Uani 1.00 1 d . . .
O(6) O 0.65837(15) 0.24025(16) 0.36768(11) 0.0386(6) Uani 1.00 1 d . . .
C(7) C 0.9480(2) 0.1977(2) 0.34412(19) 0.0410(10) Uani 1.00 1 d . . .
C(8) C 0.9883(2) 0.2588(2) 0.39537(19) 0.0404(10) Uani 1.00 1 d . . .
C(9) C 0.9957(2) 0.2943(2) 0.5107(2) 0.0423(10) Uani 1.00 1 d . . .
C(10) C 0.9678(2) 0.2686(2) 0.5795(2) 0.0430(10) Uani 1.00 1 d . . .
C(11) C 0.8314(2) 0.2975(2) 0.64698(17) 0.0323(8) Uani 1.00 1 d . . .
C(12) C 0.7226(2) 0.3142(2) 0.63863(18) 0.0372(9) Uani 1.00 1 d . . .
C(13) C 0.5763(2) 0.2302(3) 0.6125(2) 0.0541(12) Uani 1.00 1 d . . .
C(14) C 0.5354(3) 0.2765(3) 0.5538(2) 0.0582(14) Uani 1.00 1 d . . .
C(15) C 0.5281(2) 0.2837(2) 0.43544(19) 0.0415(10) Uani 1.00 1 d . . .
C(16) C 0.5547(2) 0.2419(3) 0.37155(19) 0.0427(10) Uani 1.00 1 d . . .
C(17) C 0.6916(2) 0.2547(2) 0.30168(16) 0.0334(8) Uani 1.00 1 d . . .
C(18) C 0.8008(2) 0.2716(2) 0.30745(18) 0.0354(9) Uani 1.00 1 d . . .
C(19) C 0.8377(2) 0.2924(2) 0.2381(2) 0.0406(10) Uani 1.00 1 d . . .
C(20) C 0.8149(2) 0.2229(2) 0.18682(19) 0.0428(10) Uani 1.00 1 d . . .
C(21) C 0.7062(2) 0.2039(2) 0.1833(2) 0.0465(11) Uani 1.00 1 d . . .
C(22) C 0.6684(2) 0.1836(2) 0.25221(19) 0.0387(9) Uani 1.00 1 d . . .
C(23) C 0.6856(3) 0.3483(2) 0.7046(2) 0.0434(10) Uani 1.00 1 d . . .
C(24) C 0.7077(2) 0.2901(2) 0.76438(19) 0.0428(10) Uani 1.00 1 d . . .
C(25) C 0.8159(2) 0.2722(2) 0.77103(19) 0.0452(11) Uani 1.00 1 d . . .
C(26) C 0.8540(2) 0.2382(2) 0.70533(19) 0.0408(10) Uani 1.00 1 d . . .
H(1) H 0.9680 0.1418 0.3570 0.033 Uiso 1.00 1 c R . .
H(2) H 0.9764 0.2094 0.3000 0.040 Uiso 1.00 1 c R . .
H(3) H 0.9669 0.3149 0.3844 0.027 Uiso 1.00 1 c R . .
H(4) H 1.0611 0.2570 0.3960 0.057 Uiso 1.00 1 c R . .
H(5) H 1.0671 0.2978 0.5072 0.058 Uiso 1.00 1 c R . .
H(6) H 0.9694 0.3482 0.4994 0.044 Uiso 1.00 1 c R . .
H(7) H 0.9970 0.3064 0.6092 0.040 Uiso 1.00 1 c R . .
H(8) H 0.9881 0.2147 0.5900 0.046 Uiso 1.00 1 c R . .
H(9) H 0.8617 0.3530 0.6578 0.036 Uiso 1.00 1 c R . .
H(10) H 0.7130 0.3543 0.6033 0.033 Uiso 1.00 1 c R . .
H(11) H 0.5548 0.1647 0.6020 0.081 Uiso 1.00 1 c R . .
H(12) H 0.5453 0.2621 0.6563 0.066 Uiso 1.00 1 c R . .
H(13) H 0.5711 0.3266 0.5667 0.083 Uiso 1.00 1 c R . .
H(14) H 0.4663 0.2723 0.5525 0.064 Uiso 1.00 1 c R . .
H(15) H 0.4622 0.2880 0.4379 0.051 Uiso 1.00 1 c R . .
H(16) H 0.5566 0.3426 0.4380 0.043 Uiso 1.00 1 c R . .
H(17) H 0.5323 0.2721 0.3348 0.048 Uiso 1.00 1 c R . .
H(18) H 0.5346 0.1825 0.3718 0.046 Uiso 1.00 1 c R . .
H(19) H 0.6580 0.3106 0.2848 0.041 Uiso 1.00 1 c R . .
H(20) H 0.8099 0.3202 0.3398 0.031 Uiso 1.00 1 c R . .
H(21) H 0.8020 0.3383 0.2208 0.045 Uiso 1.00 1 c R . .
H(22) H 0.9104 0.3042 0.2407 0.043 Uiso 1.00 1 c R . .
H(23) H 0.8353 0.2386 0.1397 0.070 Uiso 1.00 1 c R . .
H(24) H 0.8541 0.1702 0.2036 0.048 Uiso 1.00 1 c R . .
H(25) H 0.6738 0.2601 0.1707 0.037 Uiso 1.00 1 c R . .
H(26) H 0.6909 0.1604 0.1468 0.056 Uiso 1.00 1 c R . .
H(27) H 0.7027 0.1365 0.2758 0.045 Uiso 1.00 1 c R . .
H(28) H 0.6000 0.1772 0.2483 0.038 Uiso 1.00 1 c R . .
H(29) H 0.7202 0.4017 0.7145 0.047 Uiso 1.00 1 c R . .
H(30) H 0.6194 0.3577 0.7000 0.045 Uiso 1.00 1 c R . .
H(31) H 0.6814 0.3181 0.8060 0.050 Uiso 1.00 1 c R . .
H(32) H 0.6707 0.2389 0.7598 0.046 Uiso 1.00 1 c R . .
H(33) H 0.8517 0.3280 0.7776 0.062 Uiso 1.00 1 c R . .
H(34) H 0.8276 0.2339 0.8078 0.059 Uiso 1.00 1 c R . .
H(35) H 0.8229 0.1880 0.6922 0.031 Uiso 1.00 1 c R . .
H(36) H 0.9202 0.2296 0.7107 0.042 Uiso 1.00 1 c R . .
N(1) N 0.76437(19) 0.16405(18) 0.48368(14) 0.0304(7) Uani 1.00 1 d . . .
C(27) C 0.7671(2) 0.0714(2) 0.49421(16) 0.0286(7) Uani 1.00 1 d . . .
C(28) C 0.8143(6) 0.0309(3) 0.4347(3) 0.094(2) Uani 1.00 1 d . . .
C(29) C 0.6639(2) 0.0380(2) 0.4990(2) 0.0549(12) Uani 1.00 1 d . . .
C(30) C 0.8227(4) 0.0532(3) 0.5614(3) 0.0864(19) Uani 1.00 1 d . . .
C(31) C 0.8202(6) -0.0665(3) 0.4483(3) 0.097(2) Uani 1.00 1 d . . .
C(32) C 0.7175(4) -0.0975(3) 0.4518(2) 0.0706(16) Uani 1.00 1 d . . .
C(33) C 0.6681(3) -0.0598(2) 0.5084(2) 0.0571(13) Uani 1.00 1 d . . .
C(34) C 0.7203(4) -0.0747(3) 0.5729(2) 0.0694(16) Uani 1.00 1 d . . .
C(35) C 0.8207(4) -0.0451(3) 0.5729(3) 0.086(2) Uani 1.00 1 d . . .
C(36) C 0.8752(3) -0.0804(4) 0.5149(4) 0.119(2) Uani 1.00 1 d . . .
H(37) H 0.8225 0.1886 0.5018 0.037 Uiso 1.00 1 c R . .
H(38) H 0.7102 0.1866 0.5059 0.037 Uiso 1.00 1 c R . .
H(39) H 0.7346 0.1771 0.4512 0.026 Uiso 1.00 1 c R . .
H(40) H 0.7445 0.0388 0.4151 0.074 Uiso 1.00 1 c R . .
H(41) H 0.8626 0.0488 0.4198 0.301 Uiso 1.00 1 c R . .
H(42) H 0.6848 0.0532 0.5466 0.012 Uiso 1.00 1 c R . .
H(43) H 0.6261 0.0547 0.4530 0.073 Uiso 1.00 1 c R . .
H(44) H 0.8762 0.0623 0.5242 0.011 Uiso 1.00 1 c R . .
H(45) H 0.7561 0.0884 0.6014 0.237 Uiso 1.00 1 c R . .
H(46) H 0.8371 -0.0906 0.4151 0.104 Uiso 1.00 1 c R . .
H(47) H 0.6864 -0.0901 0.4084 0.105 Uiso 1.00 1 c R . .
H(48) H 0.7227 -0.1610 0.4597 0.066 Uiso 1.00 1 c R . .
H(49) H 0.6016 -0.0868 0.5103 0.106 Uiso 1.00 1 c R . .
H(50) H 0.6856 -0.0481 0.6090 0.076 Uiso 1.00 1 c R . .
H(51) H 0.7261 -0.1427 0.5761 0.102 Uiso 1.00 1 c R . .
H(52) H 0.8486 -0.0577 0.6073 0.081 Uiso 1.00 1 c R . .
H(53) H 0.8832 -0.1389 0.5215 0.142 Uiso 1.00 1 c R . .
H(54) H 0.9371 -0.0546 0.5125 0.142 Uiso 1.00 1 c R . .

loop_
_atom_site_aniso_label
_atom_site_aniso_U_11
_atom_site_aniso_U_22
_atom_site_aniso_U_33
_atom_site_aniso_U_12
_atom_site_aniso_U_13
_atom_site_aniso_U_23
Ni(1) 0.02108(17) 0.0324(2) 0.02083(17) -0.00470(16) 0.00003(13) 0.00112(16)
S(1) 0.0436(5) 0.0801(7) 0.0265(4) -0.0177(5) -0.0093(3) 0.0041(4)
S(2) 0.0317(4) 0.0587(5) 0.0219(3) -0.0130(3) -0.0006(3) 0.0061(3)
S(3) 0.0238(3) 0.0458(4) 0.0255(3) -0.0050(3) -0.0021(2) 0.0023(3)
S(4) 0.0269(3) 0.0603(5) 0.0240(3) -0.0160(3) -0.0013(2) 0.0082(3)
S(5) 0.0213(3) 0.0435(4) 0.0219(3) -0.0031(3) 0.0017(2) 0.0019(3)
S(6) 0.0233(3) 0.0661(6) 0.0225(3) -0.0129(3) -0.0001(2) 0.0059(3)
S(7) 0.0213(3) 0.0566(5) 0.0232(3) -0.0069(3) 0.0016(2) 0.0030(3)
S(8) 0.0239(3) 0.0581(5) 0.0256(3) -0.0060(3) -0.0029(2) -0.0007(3)
S(9) 0.0311(3) 0.0388(4) 0.0221(3) -0.0026(3) 0.0016(2) 0.0032(3)
S(10) 0.0471(5) 0.0587(6) 0.0276(4) 0.0080(4) -0.0101(3) 0.0004(4)
C(1) 0.0314(15) 0.0349(18) 0.0296(15) -0.0044(13) -0.0009(12) 0.0022(13)
C(2) 0.0322(15) 0.0307(17) 0.0208(13) -0.0021(12) 0.0002(11) 0.0048(12)
C(3) 0.0251(13) 0.0255(15) 0.0233(13) 0.0038(11) 0.0000(10) 0.0013(12)
C(4) 0.0241(13) 0.0328(17) 0.0237(14) -0.0037(12) -0.0032(11) 0.0006(12)
C(5) 0.0262(13) 0.0273(15) 0.0214(13) -0.0025(12) -0.0005(10) 0.0000(11)
C(6) 0.0359(16) 0.0281(17) 0.0269(15) 0.0003(13) -0.0009(12) -0.0038(12)
O(1) 0.0289(11) 0.0383(13) 0.0419(13) 0.0031(9) 0.0051(9) 0.0029(10)
O(2) 0.0320(11) 0.0367(13) 0.0382(12) -0.0010(10) 0.0047(9) -0.0011(10)
O(3) 0.0295(11) 0.0511(15) 0.0357(12) -0.0046(10) 0.0023(9) -0.0083(11)
O(4) 0.0296(12) 0.0590(17) 0.0416(13) -0.0045(11) 0.0026(10) -0.0106(12)
O(5) 0.0371(13) 0.0619(17) 0.0349(12) 0.0137(12) 0.0020(10) 0.0097(12)
O(6) 0.0264(11) 0.0580(16) 0.0311(11) 0.0031(10) -0.0020(9) 0.0018(11)
C(7) 0.0319(17) 0.050(2) 0.041(2) 0.0069(16) 0.0100(15) 0.0025(17)
C(8) 0.0289(17) 0.045(2) 0.048(2) -0.0023(15) 0.0052(15) 0.0085(17)
C(9) 0.0357(18) 0.039(2) 0.052(2) -0.0057(16) 0.0069(16) -0.0083(17)
C(10) 0.0298(17) 0.049(2) 0.051(2) -0.0063(17) 0.0006(15) -0.0090(19)
C(11) 0.0338(16) 0.0309(18) 0.0319(17) -0.0022(14) -0.0006(13) -0.0039(14)
C(12) 0.0368(17) 0.041(2) 0.0333(18) 0.0061(15) -0.0030(14) 0.0033(15)
C(13) 0.038(2) 0.083(3) 0.041(2) 0.005(2) 0.0045(16) -0.004(2)
C(14) 0.037(2) 0.094(3) 0.044(2) 0.024(2) 0.0108(18) 0.000(2)
C(15) 0.0362(19) 0.050(2) 0.0374(19) 0.0118(17) -0.0037(15) 0.0037(17)
C(16) 0.0296(17) 0.060(2) 0.038(2) 0.0074(17) -0.0030(14) 0.0008(18)
C(17) 0.0314(16) 0.0379(19) 0.0309(16) 0.0027(14) 0.0015(13) -0.0002(14)
C(18) 0.0365(17) 0.0326(19) 0.0368(18) 0.0040(14) -0.0019(14) -0.0034(15)
C(19) 0.040(2) 0.034(2) 0.048(2) 0.0044(16) 0.0088(16) 0.0037(16)
C(20) 0.046(2) 0.049(2) 0.0337(18) 0.0083(17) 0.0067(15) 0.0018(17)
C(21) 0.048(2) 0.055(2) 0.036(2) 0.0083(19) -0.0029(16) -0.0057(18)
C(22) 0.0336(18) 0.039(2) 0.043(2) 0.0010(16) 0.0015(15) -0.0064(16)
C(23) 0.043(2) 0.044(2) 0.043(2) 0.0092(17) 0.0015(16) -0.0059(17)
C(24) 0.046(2) 0.052(2) 0.0307(18) 0.0018(18) 0.0038(15) -0.0046(17)
C(25) 0.046(2) 0.055(2) 0.0350(19) -0.0007(19) -0.0018(15) 0.0084(18)
C(26) 0.0346(19) 0.042(2) 0.045(2) 0.0031(16) -0.0006(15) 0.0040(17)
N(1) 0.0251(13) 0.0354(15) 0.0304(14) 0.0033(11) -0.0026(11) 0.0018(12)
C(27) 0.0257(14) 0.0279(16) 0.0320(16) 0.0035(12) 0.0004(12) 0.0025(13)
C(28) 0.138(6) 0.043(2) 0.105(4) 0.023(3) 0.076(4) 0.013(2)
C(29) 0.042(2) 0.050(2) 0.071(3) 0.0002(18) -0.007(2) 0.001(2)
C(30) 0.101(4) 0.051(3) 0.102(4) -0.011(2) -0.065(3) 0.025(2)
C(31) 0.156(6) 0.040(2) 0.101(4) 0.004(3) 0.089(4) -0.003(2)
C(32) 0.113(4) 0.043(2) 0.054(2) 0.019(2) -0.023(2) -0.008(2)
C(33) 0.046(2) 0.053(2) 0.072(3) -0.008(2) -0.002(2) 0.008(2)
C(34) 0.104(4) 0.059(3) 0.046(2) -0.017(2) 0.008(2) -0.005(2)
C(35) 0.098(4) 0.062(3) 0.092(4) 0.015(3) -0.069(3) 0.010(2)
C(36) 0.033(2) 0.083(4) 0.239(8) 0.010(2) -0.001(3) 0.069(5)

loop_
_atom_type_symbol
_atom_type_description
_atom_type_scat_dispersion_real
_atom_type_scat_dispersion_imag
_atom_type_scat_source
C C 0.003 0.002
;
International Tables for Crystallography
(1992, Vol. C, Tables 4.2.6.8 and 6.1.1.4)
;
H H 0.000 0.000
;
International Tables for Crystallography
(1992, Vol. C, Table 6.1.1.4)
;
O O 0.011 0.006
;
International Tables for Crystallography
(1992, Vol. C, Tables 4.2.6.8 and 6.1.1.4)
;
N N 0.006 0.003
;
International Tables for Crystallography
(1992, Vol. C, Tables 4.2.6.8 and 6.1.1.4)
;
S S 0.125 0.123
;
International Tables for Crystallography
(1992, Vol. C, Tables 4.2.6.8 and 6.1.1.4)
;
Ni Ni 0.339 1.112
;
International Tables for Crystallography
(1992, Vol. C, Tables 4.2.6.8 and 6.1.1.4)
;

loop_
_geom_angle_atom_site_label_1
_geom_angle_atom_site_label_2
_geom_angle_atom_site_label_3
_geom_angle
_geom_angle_publ_flag
_geom_angle_site_symmetry_1
_geom_angle_site_symmetry_2
_geom_angle_site_symmetry_3
S(4) Ni(1) S(5) 93.00(3) yes . . .
S(4) Ni(1) S(6) 87.04(3) yes . . .
S(4) Ni(1) S(7) 177.19(4) yes . . .
S(5) Ni(1) S(6) 173.12(4) yes . . .
S(5) Ni(1) S(7) 87.11(3) yes . . .
S(6) Ni(1) S(7) 93.19(3) yes . . .
C(1) S(2) C(2) 97.39(15) yes . . .
C(1) S(3) C(3) 97.31(14) yes . . .
Ni(1) S(4) C(2) 101.99(10) yes . . .
Ni(1) S(5) C(3) 102.43(9) yes . . .
Ni(1) S(6) C(4) 102.47(9) yes . . .
Ni(1) S(7) C(5) 101.98(10) yes . . .
C(4) S(8) C(6) 97.76(14) yes . . .
C(5) S(9) C(6) 97.64(13) yes . . .
S(1) C(1) S(2) 124.22(19) yes . . .
S(1) C(1) S(3) 122.61(18) yes . . .
S(2) C(1) S(3) 113.17(17) yes . . .
S(2) C(2) S(4) 123.18(18) yes . . .
S(2) C(2) C(3) 115.8(2) yes . . .
S(4) C(2) C(3) 121.0(2) yes . . .
S(3) C(3) S(5) 122.17(16) yes . . .
S(3) C(3) C(2) 116.3(2) yes . . .
S(5) C(3) C(2) 121.4(2) yes . . .
S(6) C(4) S(8) 122.89(16) yes . . .
S(6) C(4) C(5) 121.0(2) yes . . .
S(8) C(4) C(5) 116.1(2) yes . . .
S(7) C(5) S(9) 122.80(16) yes . . .
S(7) C(5) C(4) 121.3(2) yes . . .
S(9) C(5) C(4) 115.9(2) yes . . .
S(8) C(6) S(9) 112.56(16) yes . . .
S(8) C(6) S(10) 123.76(18) yes . . .
S(9) C(6) S(10) 123.68(18) yes . . .
C(7) O(1) C(18) 115.9(2) yes . . .
C(8) O(2) C(9) 110.5(2) yes . . .
C(10) O(3) C(11) 113.8(2) yes . . .
C(12) O(4) C(13) 118.0(3) yes . . .
C(14) O(5) C(15) 109.8(3) yes . . .
C(16) O(6) C(17) 113.7(2) yes . . .
O(1) C(7) C(8) 114.4(3) yes . . .
O(2) C(8) C(7) 109.7(3) yes . . .
O(2) C(9) C(10) 110.4(3) yes . . .
O(3) C(10) C(9) 109.7(3) yes . . .
O(3) C(11) C(12) 107.6(2) yes . . .
O(3) C(11) C(26) 114.3(2) yes . . .
C(12) C(11) C(26) 111.5(2) yes . . .
O(4) C(12) C(11) 105.6(2) yes . . .
O(4) C(12) C(23) 113.8(2) yes . . .
C(11) C(12) C(23) 109.1(2) yes . . .
O(4) C(13) C(14) 112.9(3) yes . . .
O(5) C(14) C(13) 110.1(4) yes . . .
O(5) C(15) C(16) 109.8(3) yes . . .
O(6) C(16) C(15) 109.3(2) yes . . .
O(6) C(17) C(18) 108.0(2) yes . . .
O(6) C(17) C(22) 113.7(2) yes . . .
C(18) C(17) C(22) 111.4(2) yes . . .
O(1) C(18) C(17) 106.2(2) yes . . .
O(1) C(18) C(19) 113.4(2) yes . . .
C(17) C(18) C(19) 109.4(2) yes . . .
C(18) C(19) C(20) 111.9(3) yes . . .
C(19) C(20) C(21) 110.7(3) yes . . .
C(20) C(21) C(22) 111.8(3) yes . . .
C(17) C(22) C(21) 110.3(3) yes . . .
C(12) C(23) C(24) 112.5(3) yes . . .
C(23) C(24) C(25) 110.5(3) yes . . .
C(24) C(25) C(26) 111.2(3) yes . . .
C(11) C(26) C(25) 111.0(3) yes . . .
N(1) C(27) C(28) 109.0(3) yes . . .
N(1) C(27) C(29) 109.6(2) yes . . .
N(1) C(27) C(30) 108.5(2) yes . . .
C(28) C(27) C(29) 109.1(4) yes . . .
C(28) C(27) C(30) 112.2(4) yes . . .
C(29) C(27) C(30) 108.4(3) yes . . .
C(27) C(28) C(31) 108.1(5) yes . . .
C(27) C(29) C(33) 108.9(3) yes . . .
C(27) C(30) C(35) 107.4(4) yes . . .
C(28) C(31) C(32) 106.9(5) yes . . .
C(28) C(31) C(36) 108.3(5) yes . . .
C(32) C(31) C(36) 110.7(5) yes . . .
C(31) C(32) C(33) 111.4(4) yes . . .
C(29) C(33) C(32) 109.7(4) yes . . .
C(29) C(33) C(34) 106.2(4) yes . . .
C(32) C(33) C(34) 111.8(4) yes . . .
C(33) C(34) C(35) 112.6(4) yes . . .
C(30) C(35) C(34) 110.0(5) yes . . .
C(30) C(35) C(36) 104.6(5) yes . . .
C(34) C(35) C(36) 112.1(4) yes . . .
C(31) C(36) C(35) 111.2(4) yes . . .
O(1) C(7) H(1) 107.2(19) no . . .
O(1) C(7) H(2) 110(2) no . . .
C(8) C(7) H(1) 109.3(19) no . . .
C(8) C(7) H(2) 109(2) no . . .
H(1) C(7) H(2) 107(2) no . . .
O(2) C(8) H(3) 110.8(19) no . . .
O(2) C(8) H(4) 107(2) no . . .
C(7) C(8) H(3) 110.4(18) no . . .
C(7) C(8) H(4) 110(2) no . . .
H(3) C(8) H(4) 109(2) no . . .
O(2) C(9) H(5) 108(2) no . . .
O(2) C(9) H(6) 108(2) no . . .
C(10) C(9) H(5) 112(2) no . . .
C(10) C(9) H(6) 111(2) no . . .
H(5) C(9) H(6) 107(3) no . . .
O(3) C(10) H(7) 112(2) no . . .
O(3) C(10) H(8) 107(2) no . . .
C(9) C(10) H(7) 106(2) no . . .
C(9) C(10) H(8) 112(2) no . . .
H(7) C(10) H(8) 110(3) no . . .
O(3) C(11) H(9) 108.8(19) no . . .
C(12) C(11) H(9) 105.6(19) no . . .
C(26) C(11) H(9) 108.6(19) no . . .
O(4) C(12) H(10) 110(2) no . . .
C(11) C(12) H(10) 107.9(19) no . . .
C(23) C(12) H(10) 110(2) no . . .
O(4) C(13) H(11) 109(2) no . . .
O(4) C(13) H(12) 109(2) no . . .
C(14) C(13) H(11) 104(2) no . . .
C(14) C(13) H(12) 104(2) no . . .
H(11) C(13) H(12) 118(3) no . . .
O(5) C(14) H(13) 116(2) no . . .
O(5) C(14) H(14) 103(2) no . . .
C(13) C(14) H(13) 92(2) no . . .
C(13) C(14) H(14) 110(2) no . . .
H(13) C(14) H(14) 124(3) no . . .
O(5) C(15) H(15) 108(2) no . . .
O(5) C(15) H(16) 110(2) no . . .
C(16) C(15) H(15) 111(2) no . . .
C(16) C(15) H(16) 111(2) no . . .
H(15) C(15) H(16) 108(3) no . . .
O(6) C(16) H(17) 106(2) no . . .
O(6) C(16) H(18) 105(2) no . . .
C(15) C(16) H(17) 110(2) no . . .
C(15) C(16) H(18) 110(2) no . . .
H(17) C(16) H(18) 115(3) no . . .
O(6) C(17) H(19) 106.0(19) no . . .
C(18) C(17) H(19) 107.0(19) no . . .
C(22) C(17) H(19) 110.4(18) no . . .
O(1) C(18) H(20) 109.6(18) no . . .
C(17) C(18) H(20) 106.5(17) no . . .
C(19) C(18) H(20) 111.4(18) no . . .
C(18) C(19) H(21) 108(2) no . . .
C(18) C(19) H(22) 111(2) no . . .
C(20) C(19) H(21) 103(2) no . . .
C(20) C(19) H(22) 110(2) no . . .
H(21) C(19) H(22) 112(3) no . . .
C(19) C(20) H(23) 112(2) no . . .
C(19) C(20) H(24) 106(2) no . . .
C(21) C(20) H(23) 108(2) no . . .
C(21) C(20) H(24) 110(2) no . . .
H(23) C(20) H(24) 109(3) no . . .
C(20) C(21) H(25) 104.6(19) no . . .
C(20) C(21) H(26) 110(2) no . . .
C(22) C(21) H(25) 104.2(19) no . . .
C(22) C(21) H(26) 115(2) no . . .
H(25) C(21) H(26) 110(2) no . . .
C(17) C(22) H(27) 100(2) no . . .
C(17) C(22) H(28) 109(2) no . . .
C(21) C(22) H(27) 114(2) no . . .
C(21) C(22) H(28) 109(2) no . . .
H(27) C(22) H(28) 114(3) no . . .
C(12) C(23) H(29) 108(2) no . . .
C(12) C(23) H(30) 110(2) no . . .
C(24) C(23) H(29) 107(2) no . . .
C(24) C(23) H(30) 110(2) no . . .
H(29) C(23) H(30) 110(3) no . . .
C(23) C(24) H(31) 107(2) no . . .
C(23) C(24) H(32) 111(2) no . . .
C(25) C(24) H(31) 113(2) no . . .
C(25) C(24) H(32) 111(2) no . . .
H(31) C(24) H(32) 104(3) no . . .
C(24) C(25) H(33) 108(2) no . . .
C(24) C(25) H(34) 109(2) no . . .
C(26) C(25) H(33) 104(2) no . . .
C(26) C(25) H(34) 111(2) no . . .
H(33) C(25) H(34) 113(3) no . . .
C(11) C(26) H(35) 104(2) no . . .
C(11) C(26) H(36) 111(2) no . . .
C(25) C(26) H(35) 112(2) no . . .
C(25) C(26) H(36) 109(2) no . . .
H(35) C(26) H(36) 110(3) no . . .
C(27) N(1) H(37) 109.9 no . . .
C(27) N(1) H(38) 109.2 no . . .
C(27) N(1) H(39) 113(2) no . . .
H(37) N(1) H(38) 109.5 no . . .
H(37) N(1) H(39) 127.8 no . . .
H(38) N(1) H(39) 83.1 no . . .
C(27) C(28) H(40) 80(2) no . . .
C(27) C(28) H(41) 122(9) no . . .
C(31) C(28) H(40) 103(2) no . . .
C(31) C(28) H(41) 112(8) no . . .
H(40) C(28) H(41) 127(9) no . . .
C(27) C(29) H(42) 74.7(15) no . . .
C(27) C(29) H(43) 107(2) no . . .
C(33) C(29) H(42) 97.0(16) no . . .
C(33) C(29) H(43) 111(2) no . . .
H(42) C(29) H(43) 149(2) no . . .
C(27) C(30) H(44) 73.4(15) no . . .
C(35) C(30) H(44) 104.3(16) no . . .
C(28) C(31) H(46) 110(4) no . . .
C(32) C(31) H(46) 100(4) no . . .
C(36) C(31) H(46) 119(4) no . . .
C(31) C(32) H(47) 108(3) no . . .
C(31) C(32) H(48) 106(2) no . . .
C(33) C(32) H(47) 115(3) no . . .
C(33) C(32) H(48) 109(2) no . . .
H(47) C(32) H(48) 107(4) no . . .
C(29) C(33) H(49) 113(3) no . . .
C(32) C(33) H(49) 107(3) no . . .
C(34) C(33) H(49) 108(3) no . . .
C(33) C(34) H(50) 109(2) no . . .
C(33) C(34) H(51) 104(2) no . . .
C(35) C(34) H(50) 110(2) no . . .
C(35) C(34) H(51) 105(2) no . . .
H(50) C(34) H(51) 115(3) no . . .
C(30) C(35) H(52) 111(3) no . . .
C(34) C(35) H(52) 110(3) no . . .
C(36) C(35) H(52) 109(3) no . . .
C(31) C(36) H(53) 108.4 no . . .
C(31) C(36) H(54) 108.5 no . . .
C(35) C(36) H(53) 108.9 no . . .
C(35) C(36) H(54) 110.4 no . . .
H(53) C(36) H(54) 109.5 no . . .

loop_
_geom_bond_atom_site_label_1
_geom_bond_atom_site_label_2
_geom_bond_distance
_geom_bond_publ_flag
_geom_bond_site_symmetry_1
_geom_bond_site_symmetry_2
Ni(1) S(4) 2.1649(9) yes . .
Ni(1) S(5) 2.1499(8) yes . .
Ni(1) S(6) 2.1509(8) yes . .
Ni(1) S(7) 2.1634(8) yes . .
S(1) C(1) 1.633(3) yes . .
S(2) C(1) 1.735(3) yes . .
S(2) C(2) 1.744(2) yes . .
S(3) C(1) 1.727(3) yes . .
S(3) C(3) 1.743(2) yes . .
S(4) C(2) 1.713(3) yes . .
S(5) C(3) 1.706(2) yes . .
S(6) C(4) 1.718(2) yes . .
S(7) C(5) 1.720(2) yes . .
S(8) C(4) 1.743(2) yes . .
S(8) C(6) 1.728(3) yes . .
S(9) C(5) 1.743(2) yes . .
S(9) C(6) 1.737(3) yes . .
S(10) C(6) 1.641(3) yes . .
C(2) C(3) 1.359(4) yes . .
C(4) C(5) 1.355(3) yes . .
O(1) C(7) 1.426(4) yes . .
O(1) C(18) 1.446(4) yes . .
O(2) C(8) 1.423(4) yes . .
O(2) C(9) 1.434(4) yes . .
O(3) C(10) 1.428(4) yes . .
O(3) C(11) 1.422(4) yes . .
O(4) C(12) 1.448(4) yes . .
O(4) C(13) 1.422(4) yes . .
O(5) C(14) 1.450(5) yes . .
O(5) C(15) 1.411(4) yes . .
O(6) C(16) 1.432(4) yes . .
O(6) C(17) 1.417(3) yes . .
C(7) C(8) 1.499(5) yes . .
C(9) C(10) 1.483(5) yes . .
C(11) C(12) 1.524(4) yes . .
C(11) C(26) 1.517(5) yes . .
C(12) C(23) 1.517(5) yes . .
C(13) C(14) 1.472(6) yes . .
C(15) C(16) 1.486(5) yes . .
C(17) C(18) 1.528(4) yes . .
C(17) C(22) 1.525(5) yes . .
C(18) C(19) 1.515(5) yes . .
C(19) C(20) 1.529(5) yes . .
C(20) C(21) 1.526(5) yes . .
C(21) C(22) 1.510(5) yes . .
C(23) C(24) 1.526(5) yes . .
C(24) C(25) 1.519(5) yes . .
C(25) C(26) 1.518(5) yes . .
N(1) C(27) 1.497(4) yes . .
C(27) C(28) 1.510(8) yes . .
C(27) C(29) 1.524(5) yes . .
C(27) C(30) 1.537(7) yes . .
C(28) C(31) 1.582(7) yes . .
C(29) C(33) 1.576(6) yes . .
C(30) C(35) 1.588(7) yes . .
C(31) C(32) 1.502(10) yes . .
C(31) C(36) 1.511(11) yes . .
C(32) C(33) 1.459(7) yes . .
C(33) C(34) 1.460(6) yes . .
C(34) C(35) 1.461(8) yes . .
C(35) C(36) 1.501(10) yes . .
C(7) H(1) 0.97(3) no . .
C(7) H(2) 0.98(3) no . .
C(8) H(3) 0.97(3) no . .
C(8) H(4) 1.00(4) no . .
C(9) H(5) 0.99(4) no . .
C(9) H(6) 0.96(3) no . .
C(10) H(7) 0.93(3) no . .
C(10) H(8) 0.93(4) no . .
C(11) H(9) 1.00(3) no . .
C(12) H(10) 0.95(3) no . .
C(13) H(11) 1.11(4) no . .
C(13) H(12) 1.10(4) no . .
C(14) H(13) 0.97(5) no . .
C(14) H(14) 0.95(4) no . .
C(15) H(15) 0.91(4) no . .
C(15) H(16) 1.02(3) no . .
C(16) H(17) 0.92(3) no . .
C(16) H(18) 0.99(4) no . .
C(17) H(19) 1.06(3) no . .
C(18) H(20) 1.01(3) no . .
C(19) H(21) 0.94(3) no . .
C(19) H(22) 1.02(3) no . .
C(20) H(23) 1.01(4) no . .
C(20) H(24) 1.05(3) no . .
C(21) H(25) 1.03(3) no . .
C(21) H(26) 1.02(4) no . .
C(22) H(27) 1.00(3) no . .
C(22) H(28) 0.95(3) no . .
C(23) H(29) 0.99(3) no . .
C(23) H(30) 0.93(3) no . .
C(24) H(31) 1.01(3) no . .
C(24) H(32) 0.97(3) no . .
C(25) H(33) 1.03(4) no . .
C(25) H(34) 0.96(4) no . .
C(26) H(35) 0.94(3) no . .
C(26) H(36) 0.92(3) no . .
N(1) H(37) 0.950 no . .
N(1) H(38) 0.950 no . .
N(1) H(39) 0.78(3) no . .
C(28) H(40) 1.03(5) no . .
C(28) H(41) 0.79(13) no . .
C(29) H(42) 1.00(2) no . .
C(29) H(43) 1.07(4) no . .
C(30) H(44) 1.07(2) no . .
C(31) H(46) 0.80(5) no . .
C(32) H(47) 0.95(5) no . .
C(32) H(48) 1.03(4) no . .
C(33) H(49) 1.01(5) no . .
C(34) H(50) 0.97(4) no . .
C(34) H(51) 1.09(5) no . .
C(35) H(52) 0.80(5) no . .
C(36) H(53) 0.950 no . .
C(36) H(54) 0.950 no . .

loop_
_geom_contact_atom_site_label_1
_geom_contact_atom_site_label_2
_geom_contact_distance
_geom_contact_publ_flag
_geom_contact_site_symmetry_1
_geom_contact_site_symmetry_2
S(1) C(29) 3.598(4) ? . .
S(3) S(7) 3.4972(10) ? . 3_655
S(5) S(5) 3.3559(10) ? . 3_655
S(6) S(6) 3.5854(10) ? . 3_555
S(6) S(8) 3.5172(11) ? . 3_555
S(7) S(3) 3.4972(10) ? . 3_655
S(8) S(6) 3.5172(11) ? . 3_555
O(1) N(1) 3.183(3) ? . .
O(1) C(28) 3.323(6) ? . .
O(2) N(1) 2.966(3) ? . .
O(2) C(36) 3.390(6) ? . 3_756
O(3) N(1) 2.906(3) ? . .
O(3) C(30) 3.532(5) ? . .
O(4) N(1) 3.156(3) ? . .
O(5) N(1) 3.019(3) ? . .
O(5) C(29) 3.464(5) ? . .
O(6) N(1) 2.938(3) ? . .
N(1) O(1) 3.183(3) ? . .
N(1) O(2) 2.966(3) ? . .
N(1) O(3) 2.906(3) ? . .
N(1) O(4) 3.156(3) ? . .
N(1) O(5) 3.019(3) ? . .
N(1) O(6) 2.938(3) ? . .
C(28) O(1) 3.323(6) ? . .
C(29) S(1) 3.598(4) ? . .
C(29) O(5) 3.464(5) ? . .
C(30) O(3) 3.532(5) ? . .
C(36) O(2) 3.390(6) ? . 3_756
Ni(1) H(10) 3.29(3) ? . 4_454
S(1) H(11) 2.81(4) ? . 3_656
S(1) H(18) 3.13(4) ? . .
S(1) H(40) 3.45(5) ? . .
S(1) H(42) 3.54(2) ? . 3_656
S(1) H(43) 2.70(4) ? . .
S(1) H(47) 2.88(5) ? . .
S(1) H(49) 3.54(5) ? . .
S(1) H(49) 3.58(5) ? . 3_656
S(1) H(50) 3.05(4) ? . 3_656
S(2) H(11) 3.44(4) ? . 3_656
S(2) H(29) 3.10(3) ? . 4_454
S(2) H(32) 2.99(4) ? . 3_656
S(2) H(35) 3.24(3) ? . 3_656
S(2) H(45) 3.05(9) ? . 3_656
S(2) H(50) 3.02(4) ? . 3_656
S(3) H(3) 3.40(3) ? . 2_645
S(3) H(9) 3.30(3) ? . 4_454
S(3) H(22) 3.44(3) ? . 2_645
S(3) H(28) 3.21(3) ? . .
S(4) H(10) 3.44(3) ? . 4_454
S(4) H(29) 3.13(3) ? . 4_454
S(4) H(34) 3.07(4) ? . 3_656
S(5) H(3) 3.41(3) ? . 2_645
S(5) H(5) 3.44(4) ? . 2_645
S(5) H(6) 3.06(3) ? . 2_645
S(5) H(6) 2.90(3) ? . 4_454
S(5) H(7) 3.47(3) ? . 4_454
S(5) H(9) 3.21(3) ? . 4_454
S(6) H(14) 3.39(4) ? . 2_545
S(6) H(15) 3.27(3) ? . 2_545
S(6) H(16) 3.38(3) ? . 2_545
S(6) H(16) 3.47(3) ? . 4_454
S(7) H(6) 3.48(3) ? . 4_454
S(7) H(20) 3.36(3) ? . 4_454
S(7) H(26) 2.95(4) ? . 3_655
S(8) H(13) 3.21(5) ? . 2_545
S(8) H(16) 3.13(3) ? . 4_454
S(8) H(24) 3.37(3) ? . 3_655
S(8) H(30) 3.05(3) ? . 2_545
S(9) H(19) 2.80(3) ? . 4_454
S(9) H(20) 3.12(3) ? . 4_454
S(9) H(21) 3.11(3) ? . 4_454
S(9) H(24) 3.09(3) ? . 3_655
S(9) H(26) 3.41(4) ? . 3_655
S(9) H(27) 3.18(3) ? . 3_655
S(10) H(1) 3.13(3) ? . 3_655
S(10) H(19) 3.48(3) ? . 4_454
S(10) H(36) 3.41(3) ? . 1_454
S(10) H(41) 3.48(12) ? . 3_655
S(10) H(46) 3.50(5) ? . 3_655
S(10) H(52) 3.36(4) ? . 1_454
C(1) H(11) 3.32(4) ? . 3_656
C(1) H(22) 3.33(3) ? . 2_645
C(1) H(33) 3.44(4) ? . 4_454
C(1) H(50) 3.27(4) ? . 3_656
C(2) H(9) 3.16(3) ? . 4_454
C(2) H(29) 2.93(3) ? . 4_454
C(2) H(32) 3.30(4) ? . 3_656
C(3) H(3) 3.13(3) ? . 2_645
C(3) H(9) 2.82(3) ? . 4_454
C(4) H(16) 2.99(3) ? . 4_454
C(4) H(24) 3.39(3) ? . 3_655
C(5) H(16) 3.48(3) ? . 4_454
C(5) H(20) 3.34(3) ? . 4_454
C(5) H(24) 3.29(3) ? . 3_655
C(5) H(26) 2.97(4) ? . 3_655
C(6) H(19) 3.06(3) ? . 4_454
C(6) H(24) 3.10(3) ? . 3_655
O(1) H(37) 3.285 ? . .
O(1) H(39) 2.78(3) ? . .
O(1) H(40) 3.30(5) ? . .
O(1) H(41) 2.89(12) ? . .
O(2) H(37) 2.207 ? . .
O(2) H(39) 3.23(3) ? . .
O(2) H(41) 3.36(12) ? . .
O(2) H(44) 3.26(2) ? . .
O(2) H(53) 2.675 ? . 3_756
O(2) H(54) 3.258 ? . 3_756
O(3) H(37) 2.133 ? . .
O(3) H(38) 2.897 ? . .
O(3) H(39) 3.45(3) ? . .
O(3) H(44) 3.52(2) ? . .
O(3) H(45) 3.28(9) ? . .
O(4) H(37) 3.171 ? . .
O(4) H(38) 2.406 ? . .
O(4) H(39) 3.54(3) ? . .
O(4) H(42) 3.24(2) ? . .
O(4) H(45) 2.60(9) ? . .
O(5) H(38) 2.192 ? . .
O(5) H(39) 2.70(3) ? . .
O(5) H(42) 3.53(2) ? . .
O(5) H(43) 3.13(4) ? . .
O(5) H(49) 3.29(5) ? . 3_656
O(6) H(37) 3.520 ? . .
O(6) H(38) 2.926 ? . .
O(6) H(39) 2.17(3) ? . .
O(6) H(40) 3.55(5) ? . .
O(6) H(43) 3.45(4) ? . .
C(7) H(31) 3.34(3) ? . 4_554
C(7) H(41) 3.07(12) ? . .
C(7) H(53) 3.593 ? . 3_756
C(8) H(31) 3.47(3) ? . 4_554
C(8) H(37) 3.353 ? . .
C(8) H(53) 3.050 ? . 3_756
C(9) H(37) 2.922 ? . .
C(9) H(53) 3.072 ? . 3_756
C(10) H(25) 3.34(3) ? . 4_555
C(10) H(26) 3.49(3) ? . 4_555
C(10) H(37) 2.788 ? . .
C(10) H(53) 3.575 ? . 3_756
C(11) H(37) 3.354 ? . .
C(12) H(38) 3.323 ? . .
C(13) H(22) 3.51(3) ? . 4_455
C(13) H(23) 3.42(4) ? . 4_455
C(13) H(38) 2.933 ? . .
C(13) H(42) 3.48(2) ? . .
C(13) H(45) 3.37(9) ? . .
C(14) H(23) 3.29(4) ? . 4_455
C(14) H(38) 2.986 ? . .
C(15) H(38) 3.222 ? . .
C(15) H(39) 3.32(3) ? . .
C(16) H(33) 3.49(4) ? . 4_454
C(16) H(34) 3.35(3) ? . 4_454
C(16) H(38) 3.465 ? . .
C(16) H(39) 3.07(3) ? . .
C(16) H(43) 3.52(4) ? . .
C(17) H(39) 3.24(3) ? . .
C(18) H(39) 3.37(3) ? . .
C(19) H(12) 3.44(4) ? . 4_554
C(19) H(47) 3.46(5) ? . 2_655
C(20) H(12) 3.26(4) ? . 4_554
C(20) H(14) 3.43(4) ? . 4_554
C(20) H(47) 3.53(5) ? . 2_655
C(20) H(48) 3.46(4) ? . 2_655
C(21) H(7) 3.19(3) ? . 4_454
C(24) H(2) 3.29(3) ? . 4_455
C(24) H(4) 3.43(4) ? . 4_455
C(24) H(51) 3.42(5) ? . 2_656
C(25) H(17) 3.27(3) ? . 4_555
C(25) H(51) 3.38(5) ? . 2_656
C(26) H(17) 3.49(3) ? . 4_555
C(26) H(45) 3.40(9) ? . .
H(1) S(10) 3.13(3) ? . 3_655
H(1) H(31) 3.21(5) ? . 4_554
H(1) C(28) 3.20(3) ? . .
H(1) C(35) 3.54(3) ? . 3_756
H(1) C(36) 3.41(3) ? . 3_756
H(1) H(41) 2.45(13) ? . .
H(1) H(52) 2.93(6) ? . 3_756
H(1) H(53) 3.102 ? . 3_756
H(1) H(54) 3.172 ? . 3_756
H(2) C(24) 3.29(3) ? . 4_554
H(2) H(12) 3.06(5) ? . 4_554
H(2) H(30) 3.03(5) ? . 4_554
H(2) H(31) 2.85(5) ? . 4_554
H(2) H(32) 2.94(5) ? . 4_554
H(3) S(3) 3.40(3) ? . 2_655
H(3) S(5) 3.41(3) ? . 2_655
H(3) C(3) 3.13(3) ? . 2_655
H(4) C(24) 3.43(4) ? . 4_554
H(4) H(31) 2.75(5) ? . 4_554
H(4) H(32) 3.13(5) ? . 4_554
H(4) C(36) 3.43(4) ? . 3_756
H(4) H(51) 3.48(6) ? . 3_756
H(4) H(52) 3.42(6) ? . 3_756
H(4) H(53) 2.594 ? . 3_756
H(5) S(5) 3.44(4) ? . 2_655
H(5) H(26) 3.26(5) ? . 4_555
H(5) C(36) 3.60(4) ? . 3_756
H(5) H(53) 2.697 ? . 3_756
H(6) S(5) 3.06(3) ? . 2_655
H(6) S(5) 2.90(3) ? . 4_555
H(6) S(7) 3.48(3) ? . 4_555
H(6) H(37) 3.257 ? . .
H(7) S(5) 3.47(3) ? . 4_555
H(7) C(21) 3.19(3) ? . 4_555
H(7) H(25) 2.89(4) ? . 4_555
H(7) H(26) 2.80(5) ? . 4_555
H(7) H(28) 3.06(4) ? . 4_555
H(8) H(25) 2.99(4) ? . 4_555
H(8) H(26) 3.58(5) ? . 4_555
H(8) C(30) 3.48(4) ? . .
H(8) C(36) 3.57(4) ? . 3_756
H(8) H(37) 2.851 ? . .
H(8) H(44) 3.14(4) ? . .
H(8) H(46) 3.12(7) ? . 3_756
H(8) H(53) 3.121 ? . 3_756
H(8) H(54) 3.444 ? . 3_756
H(9) S(3) 3.30(3) ? . 4_555
H(9) S(5) 3.21(3) ? . 4_555
H(9) C(2) 3.16(3) ? . 4_555
H(9) C(3) 2.82(3) ? . 4_555
H(10) Ni(1) 3.29(3) ? . 4_555
H(10) S(4) 3.44(3) ? . 4_555
H(10) H(38) 3.301 ? . .
H(11) S(1) 2.81(4) ? . 3_656
H(11) S(2) 3.44(4) ? . 3_656
H(11) C(1) 3.32(4) ? . 3_656
H(11) H(22) 3.48(5) ? . 4_455
H(11) H(23) 3.50(6) ? . 4_455
H(11) C(29) 3.27(4) ? . .
H(11) H(38) 2.933 ? . .
H(11) H(42) 2.78(5) ? . .
H(11) H(43) 3.60(6) ? . .
H(11) H(45) 3.03(10) ? . .
H(11) H(47) 3.53(7) ? . 3_656
H(11) H(49) 3.28(7) ? . 3_656
H(12) C(19) 3.44(4) ? . 4_455
H(12) C(20) 3.26(4) ? . 4_455
H(12) H(2) 3.06(5) ? . 4_455
H(12) H(22) 2.75(5) ? . 4_455
H(12) H(23) 2.90(5) ? . 4_455
H(12) H(24) 3.02(5) ? . 4_455
H(13) S(8) 3.21(5) ? . 2_555
H(13) H(38) 3.206 ? . .
H(14) S(6) 3.39(4) ? . 2_555
H(14) C(20) 3.43(4) ? . 4_455
H(14) H(23) 2.54(6) ? . 4_455
H(14) H(24) 3.53(5) ? . 4_455
H(14) H(48) 3.15(6) ? . 3_656
H(14) H(49) 3.34(6) ? . 3_656
H(15) S(6) 3.27(3) ? . 2_555
H(15) H(34) 3.14(5) ? . 4_454
H(15) H(49) 3.50(6) ? . 3_656
H(15) H(51) 3.48(6) ? . 3_656
H(16) S(6) 3.38(3) ? . 2_555
H(16) S(6) 3.47(3) ? . 4_555
H(16) S(8) 3.13(3) ? . 4_555
H(16) C(4) 2.99(3) ? . 4_555
H(16) C(5) 3.48(3) ? . 4_555
H(16) H(38) 3.505 ? . .
H(17) C(25) 3.27(3) ? . 4_454
H(17) C(26) 3.49(3) ? . 4_454
H(17) H(33) 3.14(5) ? . 4_454
H(17) H(34) 2.85(5) ? . 4_454
H(17) H(36) 2.85(5) ? . 4_454
H(18) S(1) 3.13(4) ? . .
H(18) H(33) 3.08(5) ? . 4_454
H(18) H(34) 3.36(5) ? . 4_454
H(18) H(38) 3.523 ? . .
H(18) H(39) 3.12(4) ? . .
H(18) H(43) 2.86(5) ? . .
H(18) H(49) 3.41(6) ? . 3_656
H(19) S(9) 2.80(3) ? . 4_555
H(19) S(10) 3.48(3) ? . 4_555
H(19) C(6) 3.06(3) ? . 4_555
H(19) H(36) 3.60(4) ? . 4_454
H(20) S(7) 3.36(3) ? . 4_555
H(20) S(9) 3.12(3) ? . 4_555
H(20) C(5) 3.34(3) ? . 4_555
H(20) H(39) 3.37(4) ? . .
H(21) S(9) 3.11(3) ? . 4_555
H(21) C(32) 3.56(3) ? . 2_655
H(21) H(46) 3.44(6) ? . 2_655
H(21) H(47) 2.81(6) ? . 2_655
H(21) H(48) 3.57(5) ? . 2_655
H(22) S(3) 3.44(3) ? . 2_655
H(22) C(1) 3.33(3) ? . 2_655
H(22) C(13) 3.51(3) ? . 4_554
H(22) H(11) 3.48(5) ? . 4_554
H(22) H(12) 2.75(5) ? . 4_554
H(23) C(13) 3.42(4) ? . 4_554
H(23) C(14) 3.29(4) ? . 4_554
H(23) H(11) 3.50(6) ? . 4_554
H(23) H(12) 2.90(5) ? . 4_554
H(23) H(14) 2.54(6) ? . 4_554
H(23) C(32) 3.25(4) ? . 2_655
H(23) H(47) 2.91(7) ? . 2_655
H(23) H(48) 2.64(6) ? . 2_655
H(24) S(8) 3.37(3) ? . 3_655
H(24) S(9) 3.09(3) ? . 3_655
H(24) C(4) 3.39(3) ? . 3_655
H(24) C(5) 3.29(3) ? . 3_655
H(24) C(6) 3.10(3) ? . 3_655
H(24) H(12) 3.02(5) ? . 4_554
H(24) H(14) 3.53(5) ? . 4_554
H(25) C(10) 3.34(3) ? . 4_454
H(25) H(7) 2.89(4) ? . 4_454
H(25) H(8) 2.99(4) ? . 4_454
H(25) H(46) 2.93(6) ? . 2_655
H(25) H(47) 3.48(6) ? . 2_655
H(25) H(48) 3.24(5) ? . 2_655
H(26) S(7) 2.95(4) ? . 3_655
H(26) S(9) 3.41(4) ? . 3_655
H(26) C(5) 2.97(4) ? . 3_655
H(26) C(10) 3.49(3) ? . 4_454
H(26) H(5) 3.26(5) ? . 4_454
H(26) H(7) 2.80(5) ? . 4_454
H(26) H(8) 3.58(5) ? . 4_454
H(27) S(9) 3.18(3) ? . 3_655
H(27) H(39) 3.54(4) ? . .
H(27) H(40) 3.20(6) ? . .
H(28) S(3) 3.21(3) ? . .
H(28) H(7) 3.06(4) ? . 4_454
H(28) H(33) 3.49(5) ? . 4_454
H(28) H(36) 2.96(5) ? . 4_454
H(29) S(2) 3.10(3) ? . 4_555
H(29) S(4) 3.13(3) ? . 4_555
H(29) C(2) 2.93(3) ? . 4_555
H(30) S(8) 3.05(3) ? . 2_555
H(30) H(2) 3.03(5) ? . 4_455
H(31) C(7) 3.34(3) ? . 4_455
H(31) C(8) 3.47(3) ? . 4_455
H(31) H(1) 3.21(5) ? . 4_455
H(31) H(2) 2.85(5) ? . 4_455
H(31) H(4) 2.75(5) ? . 4_455
H(31) C(34) 3.20(3) ? . 2_656
H(31) C(35) 3.24(3) ? . 2_656
H(31) H(50) 3.25(6) ? . 2_656
H(31) H(51) 2.69(6) ? . 2_656
H(31) H(52) 2.66(6) ? . 2_656
H(32) S(2) 2.99(4) ? . 3_656
H(32) C(2) 3.30(4) ? . 3_656
H(32) H(2) 2.94(5) ? . 4_455
H(32) H(4) 3.13(5) ? . 4_455
H(33) C(1) 3.44(4) ? . 4_555
H(33) C(16) 3.49(4) ? . 4_555
H(33) H(17) 3.14(5) ? . 4_555
H(33) H(18) 3.08(5) ? . 4_555
H(33) H(28) 3.49(5) ? . 4_555
H(33) C(34) 3.51(4) ? . 2_656
H(33) H(50) 3.05(6) ? . 2_656
H(33) H(51) 3.15(6) ? . 2_656
H(34) S(4) 3.07(4) ? . 3_656
H(34) C(16) 3.35(3) ? . 4_555
H(34) H(15) 3.14(5) ? . 4_555
H(34) H(17) 2.85(5) ? . 4_555
H(34) H(18) 3.36(5) ? . 4_555
H(34) H(51) 3.14(6) ? . 2_656
H(35) S(2) 3.24(3) ? . 3_656
H(35) C(30) 3.36(3) ? . .
H(35) H(45) 2.55(9) ? . .
H(36) S(10) 3.41(3) ? . 1_656
H(36) H(17) 2.85(5) ? . 4_555
H(36) H(19) 3.60(4) ? . 4_555
H(36) H(28) 2.96(5) ? . 4_555
C(28) H(1) 3.20(3) ? . .
C(28) H(54) 3.564 ? . 3_756
C(29) H(11) 3.27(4) ? . .
C(30) H(8) 3.48(4) ? . .
C(30) H(35) 3.36(3) ? . .
C(32) H(21) 3.56(3) ? . 2_645
C(32) H(23) 3.25(4) ? . 2_645
C(34) H(31) 3.20(3) ? . 2_646
C(34) H(33) 3.51(4) ? . 2_646
C(35) H(1) 3.54(3) ? . 3_756
C(35) H(31) 3.24(3) ? . 2_646
C(36) H(1) 3.41(3) ? . 3_756
C(36) H(4) 3.43(4) ? . 3_756
C(36) H(5) 3.60(4) ? . 3_756
C(36) H(8) 3.57(3) ? . 3_756
C(36) H(44) 3.55(2) ? . 3_756
C(36) H(54) 3.426 ? . 3_756
H(37) O(1) 3.285 ? . .
H(37) O(2) 2.207 ? . .
H(37) O(3) 2.133 ? . .
H(37) O(4) 3.171 ? . .
H(37) O(6) 3.520 ? . .
H(37) C(8) 3.353 ? . .
H(37) C(9) 2.922 ? . .
H(37) C(10) 2.788 ? . .
H(37) C(11) 3.354 ? . .
H(37) H(6) 3.257 ? . .
H(37) H(8) 2.851 ? . .
H(38) O(3) 2.897 ? . .
H(38) O(4) 2.406 ? . .
H(38) O(5) 2.192 ? . .
H(38) O(6) 2.926 ? . .
H(38) C(12) 3.323 ? . .
H(38) C(13) 2.933 ? . .
H(38) C(14) 2.986 ? . .
H(38) C(15) 3.222 ? . .
H(38) C(16) 3.465 ? . .
H(38) H(10) 3.301 ? . .
H(38) H(11) 2.933 ? . .
H(38) H(13) 3.206 ? . .
H(38) H(16) 3.505 ? . .
H(38) H(18) 3.523 ? . .
H(39) O(1) 2.78(3) ? . .
H(39) O(2) 3.23(3) ? . .
H(39) O(3) 3.45(3) ? . .
H(39) O(4) 3.54(3) ? . .
H(39) O(5) 2.70(3) ? . .
H(39) O(6) 2.17(3) ? . .
H(39) C(15) 3.32(3) ? . .
H(39) C(16) 3.07(3) ? . .
H(39) C(17) 3.24(3) ? . .
H(39) C(18) 3.37(3) ? . .
H(39) H(18) 3.12(4) ? . .
H(39) H(20) 3.37(4) ? . .
H(39) H(27) 3.54(4) ? . .
H(40) S(1) 3.45(5) ? . .
H(40) O(1) 3.30(5) ? . .
H(40) O(6) 3.55(5) ? . .
H(40) H(27) 3.20(6) ? . .
H(41) S(10) 3.48(12) ? . 3_655
H(41) O(1) 2.89(12) ? . .
H(41) O(2) 3.36(12) ? . .
H(41) C(7) 3.07(12) ? . .
H(41) H(1) 2.45(13) ? . .
H(41) H(54) 3.023 ? . 3_756
H(42) S(1) 3.54(2) ? . 3_656
H(42) O(4) 3.24(2) ? . .
H(42) O(5) 3.53(2) ? . .
H(42) C(13) 3.48(2) ? . .
H(42) H(11) 2.78(5) ? . .
H(43) S(1) 2.70(4) ? . .
H(43) O(5) 3.13(4) ? . .
H(43) O(6) 3.45(4) ? . .
H(43) C(16) 3.52(4) ? . .
H(43) H(11) 3.60(6) ? . .
H(43) H(18) 2.86(5) ? . .
H(43) H(49) 3.28(7) ? . 3_656
H(44) O(2) 3.26(2) ? . .
H(44) O(3) 3.52(2) ? . .
H(44) H(8) 3.14(4) ? . .
H(44) C(36) 3.55(2) ? . 3_756
H(44) H(54) 2.698 ? . 3_756
H(45) S(2) 3.05(9) ? . 3_656
H(45) O(3) 3.28(9) ? . .
H(45) O(4) 2.60(9) ? . .
H(45) C(13) 3.37(9) ? . .
H(45) C(26) 3.40(9) ? . .
H(45) H(11) 3.03(10) ? . .
H(45) H(35) 2.55(9) ? . .
H(46) S(10) 3.50(5) ? . 3_655
H(46) H(8) 3.12(7) ? . 3_756
H(46) H(21) 3.44(6) ? . 2_645
H(46) H(25) 2.93(6) ? . 2_645
H(47) S(1) 2.88(5) ? . .
H(47) C(19) 3.46(5) ? . 2_645
H(47) C(20) 3.53(5) ? . 2_645
H(47) H(11) 3.53(7) ? . 3_656
H(47) H(21) 2.81(6) ? . 2_645
H(47) H(23) 2.91(7) ? . 2_645
H(47) H(25) 3.48(6) ? . 2_645
H(48) C(20) 3.46(4) ? . 2_645
H(48) H(14) 3.15(6) ? . 3_656
H(48) H(21) 3.57(5) ? . 2_645
H(48) H(23) 2.64(6) ? . 2_645
H(48) H(25) 3.24(5) ? . 2_645
H(49) S(1) 3.54(5) ? . .
H(49) S(1) 3.58(5) ? . 3_656
H(49) O(5) 3.29(5) ? . 3_656
H(49) H(11) 3.28(7) ? . 3_656
H(49) H(14) 3.34(6) ? . 3_656
H(49) H(15) 3.50(6) ? . 3_656
H(49) H(18) 3.41(6) ? . 3_656
H(49) H(43) 3.28(7) ? . 3_656
H(50) S(1) 3.05(4) ? . 3_656
H(50) S(2) 3.02(4) ? . 3_656
H(50) C(1) 3.27(4) ? . 3_656
H(50) H(31) 3.25(6) ? . 2_646
H(50) H(33) 3.05(6) ? . 2_646
H(51) C(24) 3.42(5) ? . 2_646
H(51) C(25) 3.38(5) ? . 2_646
H(51) H(4) 3.48(6) ? . 3_756
H(51) H(15) 3.48(6) ? . 3_656
H(51) H(31) 2.69(6) ? . 2_646
H(51) H(33) 3.15(6) ? . 2_646
H(51) H(34) 3.14(6) ? . 2_646
H(52) S(10) 3.36(4) ? . 1_656
H(52) H(1) 2.93(6) ? . 3_756
H(52) H(4) 3.42(6) ? . 3_756
H(52) H(31) 2.66(6) ? . 2_646
H(53) O(2) 2.675 ? . 3_756
H(53) C(7) 3.593 ? . 3_756
H(53) C(8) 3.050 ? . 3_756
H(53) C(9) 3.072 ? . 3_756
H(53) C(10) 3.575 ? . 3_756
H(53) H(1) 3.102 ? . 3_756
H(53) H(4) 2.594 ? . 3_756
H(53) H(5) 2.697 ? . 3_756
H(53) H(8) 3.121 ? . 3_756
H(54) O(2) 3.258 ? . 3_756
H(54) H(1) 3.172 ? . 3_756
H(54) H(8) 3.444 ? . 3_756
H(54) C(28) 3.564 ? . 3_756
H(54) C(36) 3.426 ? . 3_756
H(54) H(41) 3.023 ? . 3_756
H(54) H(44) 2.698 ? . 3_756
H(54) H(54) 2.521 ? . 3_756

loop_
_geom_torsion_atom_site_label_1
_geom_torsion_atom_site_label_2
_geom_torsion_atom_site_label_3
_geom_torsion_atom_site_label_4
_geom_torsion
_geom_torsion_publ_flag
_geom_torsion_site_symmetry_1
_geom_torsion_site_symmetry_2
_geom_torsion_site_symmetry_3
_geom_torsion_site_symmetry_4
S(4) Ni(1) S(5) C(3) -3.44(11) ? . . . .
S(5) Ni(1) S(4) C(2) 3.92(11) ? . . . .
S(4) Ni(1) S(6) C(4) -177.52(11) ? . . . .
S(6) Ni(1) S(4) C(2) -169.19(11) ? . . . .
S(4) Ni(1) S(7) C(5) 94.5(7) ? . . . .
S(7) Ni(1) S(4) C(2) 96.1(7) ? . . . .
S(5) Ni(1) S(6) C(4) 92.0(3) ? . . . .
S(6) Ni(1) S(5) C(3) 86.7(3) ? . . . .
S(5) Ni(1) S(7) C(5) -173.20(11) ? . . . .
S(7) Ni(1) S(5) C(3) 179.37(11) ? . . . .
S(6) Ni(1) S(7) C(5) -0.09(8) ? . . . .
S(7) Ni(1) S(6) C(4) -0.33(11) ? . . . .
C(1) S(2) C(2) S(4) -175.9(2) ? . . . .
C(1) S(2) C(2) C(3) 0.5(2) ? . . . .
C(2) S(2) C(1) S(1) 178.5(2) ? . . . .
C(2) S(2) C(1) S(3) -2.0(2) ? . . . .
C(1) S(3) C(3) S(5) 174.2(2) ? . . . .
C(1) S(3) C(3) C(2) -2.2(2) ? . . . .
C(3) S(3) C(1) S(1) -178.0(2) ? . . . .
C(3) S(3) C(1) S(2) 2.5(2) ? . . . .
Ni(1) S(4) C(2) S(2) 172.44(17) ? . . . .
Ni(1) S(4) C(2) C(3) -3.8(2) ? . . . .
Ni(1) S(5) C(3) S(3) -174.13(16) ? . . . .
Ni(1) S(5) C(3) C(2) 2.1(2) ? . . . .
Ni(1) S(6) C(4) S(8) -177.38(17) ? . . . .
Ni(1) S(6) C(4) C(5) 0.9(2) ? . . . .
Ni(1) S(7) C(5) S(9) -179.30(16) ? . . . .
Ni(1) S(7) C(5) C(4) 0.7(2) ? . . . .
C(4) S(8) C(6) S(9) 1.4(2) ? . . . .
C(4) S(8) C(6) S(10) -177.6(2) ? . . . .
C(6) S(8) C(4) S(6) 179.1(2) ? . . . .
C(6) S(8) C(4) C(5) 0.8(2) ? . . . .
C(5) S(9) C(6) S(8) -2.6(2) ? . . . .
C(5) S(9) C(6) S(10) 176.4(2) ? . . . .
C(6) S(9) C(5) S(7) -176.8(2) ? . . . .
C(6) S(9) C(5) C(4) 3.3(2) ? . . . .
S(2) C(2) C(3) S(3) 1.2(3) ? . . . .
S(2) C(2) C(3) S(5) -175.26(17) ? . . . .
S(4) C(2) C(3) S(3) 177.69(17) ? . . . .
S(4) C(2) C(3) S(5) 1.3(3) ? . . . .
S(6) C(4) C(5) S(7) -1.1(3) ? . . . .
S(6) C(4) C(5) S(9) 178.88(17) ? . . . .
S(8) C(4) C(5) S(7) 177.27(17) ? . . . .
S(8) C(4) C(5) S(9) -2.8(3) ? . . . .
C(7) O(1) C(18) C(17) 177.1(2) ? . . . .
C(7) O(1) C(18) C(19) 56.9(3) ? . . . .
C(18) O(1) C(7) C(8) 68.2(3) ? . . . .
C(8) O(2) C(9) C(10) -178.4(2) ? . . . .
C(9) O(2) C(8) C(7) -178.8(2) ? . . . .
C(10) O(3) C(11) C(12) 167.4(3) ? . . . .
C(10) O(3) C(11) C(26) -68.2(3) ? . . . .
C(11) O(3) C(10) C(9) -142.9(3) ? . . . .
C(12) O(4) C(13) C(14) 71.2(4) ? . . . .
C(13) O(4) C(12) C(11) 174.6(2) ? . . . .
C(13) O(4) C(12) C(23) 54.9(4) ? . . . .
C(14) O(5) C(15) C(16) -179.3(3) ? . . . .
C(15) O(5) C(14) C(13) -176.4(3) ? . . . .
C(16) O(6) C(17) C(18) 166.9(3) ? . . . .
C(16) O(6) C(17) C(22) -69.0(3) ? . . . .
C(17) O(6) C(16) C(15) -141.3(3) ? . . . .
O(1) C(7) C(8) O(2) 65.0(4) ? . . . .
O(2) C(9) C(10) O(3) -63.3(4) ? . . . .
O(3) C(11) C(12) O(4) 60.0(3) ? . . . .
O(3) C(11) C(12) C(23) -177.2(2) ? . . . .
O(3) C(11) C(26) C(25) -179.7(2) ? . . . .
C(12) C(11) C(26) C(25) -57.3(4) ? . . . .
C(26) C(11) C(12) O(4) -66.1(3) ? . . . .
C(26) C(11) C(12) C(23) 56.7(3) ? . . . .
O(4) C(12) C(23) C(24) 61.4(4) ? . . . .
C(11) C(12) C(23) C(24) -56.3(4) ? . . . .
O(4) C(13) C(14) O(5) 67.9(5) ? . . . .
O(5) C(15) C(16) O(6) -64.1(4) ? . . . .
O(6) C(17) C(18) O(1) 60.6(3) ? . . . .
O(6) C(17) C(18) C(19) -176.7(2) ? . . . .
O(6) C(17) C(22) C(21) -180.0(2) ? . . . .
C(18) C(17) C(22) C(21) -57.7(3) ? . . . .
C(22) C(17) C(18) O(1) -64.9(3) ? . . . .
C(22) C(17) C(18) C(19) 57.8(3) ? . . . .
O(1) C(18) C(19) C(20) 61.7(3) ? . . . .
C(17) C(18) C(19) C(20) -56.6(3) ? . . . .
C(18) C(19) C(20) C(21) 55.3(4) ? . . . .
C(19) C(20) C(21) C(22) -54.5(4) ? . . . .
C(20) C(21) C(22) C(17) 55.7(4) ? . . . .
C(12) C(23) C(24) C(25) 55.9(4) ? . . . .
C(23) C(24) C(25) C(26) -54.7(4) ? . . . .
C(24) C(25) C(26) C(11) 55.9(4) ? . . . .
N(1) C(27) C(28) C(31) 177.8(4) ? . . . .
N(1) C(27) C(29) C(33) 178.7(3) ? . . . .
N(1) C(27) C(30) C(35) 177.7(3) ? . . . .
C(28) C(27) C(29) C(33) 59.4(4) ? . . . .
C(29) C(27) C(28) C(31) -62.6(6) ? . . . .
C(28) C(27) C(30) C(35) -61.9(5) ? . . . .
C(30) C(27) C(28) C(31) 57.6(6) ? . . . .
C(29) C(27) C(30) C(35) 58.7(5) ? . . . .
C(30) C(27) C(29) C(33) -63.1(4) ? . . . .
C(27) C(28) C(31) C(32) 62.8(6) ? . . . .
C(27) C(28) C(31) C(36) -56.6(7) ? . . . .
C(27) C(29) C(33) C(32) -57.8(4) ? . . . .
C(27) C(29) C(33) C(34) 63.2(4) ? . . . .
C(27) C(30) C(35) C(34) -57.4(6) ? . . . .
C(27) C(30) C(35) C(36) 63.2(5) ? . . . .
C(28) C(31) C(32) C(33) -63.0(6) ? . . . .
C(28) C(31) C(36) C(35) 64.8(7) ? . . . .
C(32) C(31) C(36) C(35) -52.1(6) ? . . . .
C(36) C(31) C(32) C(33) 54.7(6) ? . . . .
C(31) C(32) C(33) C(29) 61.0(5) ? . . . .
C(31) C(32) C(33) C(34) -56.6(5) ? . . . .
C(29) C(33) C(34) C(35) -63.3(5) ? . . . .
C(32) C(33) C(34) C(35) 56.3(6) ? . . . .
C(33) C(34) C(35) C(30) 62.1(6) ? . . . .
C(33) C(34) C(35) C(36) -53.8(6) ? . . . .
C(30) C(35) C(36) C(31) -67.3(6) ? . . . .
C(34) C(35) C(36) C(31) 51.9(6) ? . . . .
